data_7155437
loop_
_publ_author_name
'Chen, Pengquan'
'Zhu, Chuanle'
'Zhu, Rui'
'Lin, Zhiming'
'Wu, Wanqing'
'Jiang, Huanfeng'

_publ_section_title
;
 Synthesis of 3-azabicyclo[3.1.0]hexane derivatives via
 palladium-catalyzed cyclopropanation of maleimides with
 N-tosylhydrazones: practical and facile access to CP-866,087.
;
_journal_issue 5
_journal_name_full 'Organic &amp; biomolecular chemistry'
_journal_page_first 1228
_journal_page_last 1235
_journal_paper_doi 10.1039/c6ob02137a
_journal_volume 15
_journal_year 2017
_chemical_formula_sum 'C16 H19 N O2'
_chemical_formula_weight 257.32
_chemical_name_systematic
; 
 ? 
;
_space_group_IT_number 19
_symmetry_space_group_name_Hall 'P 2ac 2ab'
_symmetry_space_group_name_H-M 'P 21 21 21'
_atom_sites_solution_hydrogens geom
_atom_sites_solution_primary direct
_atom_sites_solution_secondary difmap
_audit_creation_method SHELXL-97
_audit_update_record
;
2016-07-01 deposited with the CCDC.
2017-01-05 downloaded from the CCDC.
;
_cell_angle_alpha 90.00
_cell_angle_beta 90.00
_cell_angle_gamma 90.00
_cell_formula_units_Z 4
_cell_length_a 8.8657(18)
_cell_length_b 11.708(2)
_cell_length_c 13.548(3)
_cell_measurement_temperature 293(2)
_cell_volume 1406.3(5)
_computing_structure_refinement 'SHELXL-97 (Sheldrick, 1997)'
_computing_structure_solution 'SHELXS-97 (Sheldrick, 1990)'
_diffrn_ambient_temperature 293(2)
_diffrn_measured_fraction_theta_full 0.997
_diffrn_measured_fraction_theta_max 0.997
_diffrn_radiation_monochromator graphite
_diffrn_radiation_source 'fine-focus sealed tube'
_diffrn_radiation_type MoK\a
_diffrn_radiation_wavelength 0.71073
_diffrn_reflns_av_R_equivalents 0.0962
_diffrn_reflns_av_sigmaI/netI 0.1080
_diffrn_reflns_limit_h_max 11
_diffrn_reflns_limit_h_min -10
_diffrn_reflns_limit_k_max 15
_diffrn_reflns_limit_k_min -15
_diffrn_reflns_limit_l_max 17
_diffrn_reflns_limit_l_min -17
_diffrn_reflns_number 13757
_diffrn_reflns_theta_full 27.48
_diffrn_reflns_theta_max 27.48
_diffrn_reflns_theta_min 3.01
_exptl_absorpt_coefficient_mu 0.080
_exptl_absorpt_correction_T_max 0.9921
_exptl_absorpt_correction_T_min 0.9921
_exptl_crystal_density_diffrn 1.215
_exptl_crystal_density_method 'not measured'
_exptl_crystal_F_000 552
_exptl_crystal_size_max 0.10
_exptl_crystal_size_mid 0.10
_exptl_crystal_size_min 0.10
_refine_diff_density_max 0.273
_refine_diff_density_min -0.192
_refine_diff_density_rms 0.064
_refine_ls_abs_structure_details 'Flack H D (1983), Acta Cryst. A39, 876-881'
_refine_ls_abs_structure_Flack 1(2)
_refine_ls_extinction_coef 0.31(3)
_refine_ls_extinction_expression Fc^*^=kFc[1+0.001xFc^2^\l^3^/sin(2\q)]^-1/4^
_refine_ls_extinction_method SHELXL
_refine_ls_goodness_of_fit_ref 1.040
_refine_ls_hydrogen_treatment mixed
_refine_ls_matrix_type full
_refine_ls_number_parameters 173
_refine_ls_number_reflns 3199
_refine_ls_number_restraints 0
_refine_ls_restrained_S_all 1.040
_refine_ls_R_factor_all 0.0972
_refine_ls_R_factor_gt 0.0585
_refine_ls_shift/su_max 0.000
_refine_ls_shift/su_mean 0.000
_refine_ls_structure_factor_coef Fsqd
_refine_ls_weighting_details 'calc w=1/[\s^2^(Fo^2^)+(0.1199P)^2^+0.0000P] where P=(Fo^2^+2Fc^2^)/3'
_refine_ls_weighting_scheme calc
_refine_ls_wR_factor_gt 0.1521
_refine_ls_wR_factor_ref 0.2084
_reflns_number_gt 1927
_reflns_number_total 3199
_reflns_threshold_expression >2sigma(I)
_cod_data_source_file c6ob02137a2.cif
_cod_data_source_block chen
_cod_depositor_comments 'Adding full bibliography for 7155436--7155437.cif.'
_cod_database_code 7155437

loop_
_symmetry_equiv_pos_as_xyz
'x, y, z'
'-x+1/2, -y, z+1/2'
'-x, y+1/2, -z+1/2'
'x+1/2, -y+1/2, -z'

loop_
_atom_site_label
_atom_site_type_symbol
_atom_site_fract_x
_atom_site_fract_y
_atom_site_fract_z
_atom_site_U_iso_or_equiv
_atom_site_adp_type
_atom_site_occupancy
_atom_site_symmetry_multiplicity
_atom_site_calc_flag
_atom_site_refinement_flags
O2 O 0.2522(2) 0.52329(18) 0.52143(18) 0.0695(7) Uani 1 1 d .
N1 N 0.4392(2) 0.38918(19) 0.55067(17) 0.0515(6) Uani 1 1 d .
O1 O 0.5695(3) 0.21917(19) 0.53142(19) 0.0773(7) Uani 1 1 d .
C11 C 0.4999(3) 0.2983(2) 0.4972(2) 0.0547(7) Uani 1 1 d .
C12 C 0.3397(3) 0.4513(3) 0.4921(2) 0.0534(7) Uani 1 1 d .
C3 C 0.7640(3) 0.4584(3) 0.4215(2) 0.0555(7) Uani 1 1 d .
H3A H 0.7850 0.3809 0.4150 0.067 Uiso 1 1 calc R
C4 C 0.6254(3) 0.4999(2) 0.39166(19) 0.0504(6) Uani 1 1 d .
C9 C 0.4629(3) 0.3146(3) 0.3921(2) 0.0579(7) Uani 1 1 d .
H9A H 0.4440 0.2476 0.3505 0.069 Uiso 1 1 calc R
C5 C 0.5979(3) 0.6161(2) 0.4012(2) 0.0566(7) Uani 1 1 d .
H5A H 0.5057 0.6458 0.3808 0.068 Uiso 1 1 calc R
C13 C 0.4691(4) 0.4144(3) 0.6580(2) 0.0583(8) Uani 1 1 d .
C10 C 0.3551(3) 0.4132(3) 0.3887(2) 0.0566(7) Uani 1 1 d .
H10A H 0.2664 0.4103 0.3456 0.068 Uiso 1 1 calc R
C6 C 0.7056(4) 0.6883(3) 0.4406(3) 0.0684(9) Uani 1 1 d .
H6A H 0.6861 0.7660 0.4471 0.082 Uiso 1 1 calc R
C7 C 0.5114(3) 0.4245(3) 0.3447(2) 0.0542(7) Uani 1 1 d .
C2 C 0.8719(4) 0.5303(3) 0.4610(2) 0.0658(9) Uani 1 1 d .
H2A H 0.9644 0.5010 0.4812 0.079 Uiso 1 1 calc R
C8 C 0.5193(4) 0.4222(4) 0.2321(2) 0.0786(11) Uani 1 1 d .
H8A H 0.5505 0.4957 0.2083 0.118 Uiso 1 1 calc R
H8B H 0.4217 0.4040 0.2058 0.118 Uiso 1 1 calc R
H8C H 0.5908 0.3654 0.2115 0.118 Uiso 1 1 calc R
C1 C 0.8429(4) 0.6435(3) 0.4702(2) 0.0704(10) Uani 1 1 d .
H1A H 0.9159 0.6915 0.4968 0.084 Uiso 1 1 calc R
C16 C 0.4743(6) 0.5417(3) 0.6741(3) 0.0855(12) Uani 1 1 d .
H16A H 0.5545 0.5741 0.6356 0.128 Uiso 1 1 calc R
H16B H 0.4916 0.5573 0.7428 0.128 Uiso 1 1 calc R
H16C H 0.3800 0.5749 0.6543 0.128 Uiso 1 1 calc R
C14 C 0.6224(5) 0.3670(5) 0.6883(3) 0.0981(15) Uani 1 1 d .
H14A H 0.6234 0.2858 0.6790 0.147 Uiso 1 1 calc R
H14B H 0.6408 0.3843 0.7565 0.147 Uiso 1 1 calc R
H14C H 0.6997 0.4012 0.6484 0.147 Uiso 1 1 calc R
C15 C 0.3453(5) 0.3600(4) 0.7183(3) 0.0880(12) Uani 1 1 d .
H15A H 0.3448 0.2790 0.7070 0.132 Uiso 1 1 calc R
H15B H 0.2497 0.3916 0.6993 0.132 Uiso 1 1 calc R
H15C H 0.3627 0.3747 0.7871 0.132 Uiso 1 1 calc R

loop_
_atom_site_aniso_label
_atom_site_aniso_U_11
_atom_site_aniso_U_22
_atom_site_aniso_U_33
_atom_site_aniso_U_23
_atom_site_aniso_U_13
_atom_site_aniso_U_12
O2 0.0495(11) 0.0696(14) 0.0895(14) -0.0076(11) -0.0025(11) 0.0112(11)
N1 0.0443(11) 0.0520(13) 0.0584(13) -0.0017(10) -0.0010(10) 0.0037(10)
O1 0.0877(17) 0.0531(12) 0.0909(17) 0.0016(11) -0.0068(14) 0.0154(12)
C11 0.0473(14) 0.0469(14) 0.0698(19) -0.0036(13) 0.0016(14) 0.0022(12)
C12 0.0361(12) 0.0535(15) 0.0706(17) -0.0036(13) -0.0020(13) -0.0003(11)
C3 0.0440(14) 0.0620(17) 0.0606(16) -0.0018(13) -0.0030(12) 0.0011(13)
C4 0.0449(13) 0.0557(15) 0.0507(13) -0.0020(12) -0.0005(12) -0.0019(12)
C9 0.0519(16) 0.0519(16) 0.0699(18) -0.0093(14) -0.0028(15) -0.0048(12)
C5 0.0481(15) 0.0528(16) 0.0688(17) -0.0024(13) -0.0004(13) -0.0034(13)
C13 0.0584(17) 0.0613(18) 0.0552(16) -0.0005(13) -0.0003(13) 0.0022(14)
C10 0.0427(14) 0.0631(18) 0.0640(15) -0.0025(14) -0.0058(13) -0.0030(12)
C6 0.066(2) 0.0585(19) 0.081(2) -0.0074(16) 0.0054(16) -0.0117(15)
C7 0.0498(15) 0.0602(17) 0.0527(15) -0.0044(13) -0.0033(12) -0.0066(13)
C2 0.0447(15) 0.084(2) 0.0686(18) 0.0013(16) -0.0044(14) -0.0089(16)
C8 0.069(2) 0.106(3) 0.060(2) -0.0097(19) -0.0076(16) -0.0101(19)
C1 0.065(2) 0.077(2) 0.0696(19) -0.0101(16) -0.0011(16) -0.0228(17)
C16 0.112(3) 0.070(2) 0.075(2) -0.0125(18) -0.013(2) -0.009(2)
C14 0.084(3) 0.135(4) 0.076(2) -0.017(2) -0.023(2) 0.036(3)
C15 0.102(3) 0.087(3) 0.075(2) 0.003(2) 0.021(2) -0.014(2)

loop_
_atom_type_symbol
_atom_type_description
_atom_type_scat_dispersion_real
_atom_type_scat_dispersion_imag
_atom_type_scat_source
C C 0.0033 0.0016 'International Tables Vol C Tables 4.2.6.8 and 6.1.1.4'
H H 0.0000 0.0000 'International Tables Vol C Tables 4.2.6.8 and 6.1.1.4'
N N 0.0061 0.0033 'International Tables Vol C Tables 4.2.6.8 and 6.1.1.4'
O O 0.0106 0.0060 'International Tables Vol C Tables 4.2.6.8 and 6.1.1.4'

loop_
_geom_angle_atom_site_label_1
_geom_angle_atom_site_label_2
_geom_angle_atom_site_label_3
_geom_angle
C12 N1 C11 110.3(2)
C12 N1 C13 124.0(2)
C11 N1 C13 125.6(2)
O1 C11 N1 125.7(3)
O1 C11 C9 125.7(3)
N1 C11 C9 108.5(2)
O2 C12 N1 125.6(3)
O2 C12 C10 125.4(3)
N1 C12 C10 109.0(2)
C2 C3 C4 121.0(3)
C3 C4 C5 118.3(3)
C3 C4 C7 121.4(3)
C5 C4 C7 120.2(2)
C11 C9 C10 105.7(2)
C11 C9 C7 117.4(2)
C10 C9 C7 60.64(19)
C6 C5 C4 120.9(3)
C16 C13 C15 111.2(3)
C16 C13 N1 109.8(3)
C15 C13 N1 108.2(3)
C16 C13 C14 107.1(4)
C15 C13 C14 110.4(3)
N1 C13 C14 110.2(3)
C12 C10 C9 105.2(2)
C12 C10 C7 115.6(2)
C9 C10 C7 59.72(19)
C5 C6 C1 119.1(3)
C4 C7 C9 121.4(3)
C4 C7 C10 120.4(2)
C9 C7 C10 59.6(2)
C4 C7 C8 114.0(3)
C9 C7 C8 115.2(3)
C10 C7 C8 115.7(2)
C1 C2 C3 120.0(3)
C2 C1 C6 120.7(3)

loop_
_geom_bond_atom_site_label_1
_geom_bond_atom_site_label_2
_geom_bond_distance
O2 C12 1.213(4)
N1 C12 1.391(4)
N1 C11 1.395(4)
N1 C13 1.507(4)
O1 C11 1.206(3)
C11 C9 1.474(5)
C12 C10 1.476(4)
C3 C2 1.382(4)
C3 C4 1.382(4)
C4 C5 1.388(4)
C4 C7 1.485(4)
C9 C10 1.500(4)
C9 C7 1.501(4)
C5 C6 1.383(4)
C13 C16 1.508(5)
C13 C15 1.510(5)
C13 C14 1.524(5)
C10 C7 1.515(4)
C6 C1 1.385(5)
C7 C8 1.527(4)
C2 C1 1.356(5)
